data_1563807
loop_
_publ_author_name
'Fischer, Malte'
'Hering-Junghans, Christian'

_publ_section_title
;
 On 1,3-Phosphaazaallenes and their Diverse Reactivity
;
_journal_name_full 'Chemical Science'
_journal_paper_doi 10.1039/D1SC02947A
_journal_year 2021
_chemical_formula_moiety 'C25 H26 N P'
_chemical_formula_sum 'C25 H26 N P'
_chemical_formula_weight 371.44
_space_group_crystal_system monoclinic
_space_group_IT_number 14
_space_group_name_Hall '-P 2yn'
_space_group_name_H-M_alt 'P 1 21/n 1'
_atom_sites_solution_hydrogens mixed
_audit_creation_method SHELXL-2014/7
_audit_update_record
;
2021-05-28 deposited with the CCDC.	2021-06-30 downloaded from the CCDC.
;
_cell_angle_alpha 90
_cell_angle_beta 95.3326(10)
_cell_angle_gamma 90
_cell_formula_units_Z 4
_cell_length_a 11.3511(7)
_cell_length_b 12.5307(8)
_cell_length_c 15.0165(9)
_cell_measurement_reflns_used 9255
_cell_measurement_temperature 150(2)
_cell_measurement_theta_max 30.51
_cell_measurement_theta_min 2.36
_cell_volume 2126.7(2)
_computing_cell_refinement 'SAINT (Bruker, 2013)'
_computing_data_collection 'APEX2 (Bruker, 2014)'
_computing_data_reduction SAINT
_computing_molecular_graphics 'ORTEP-3v2.01 (Farrugia, 1997)'
_computing_publication_material 'SHELXL-2014/7 (Sheldrick, 2014)'
_computing_structure_refinement 'SHELXL-2014/7 (Sheldrick, 2014)'
_computing_structure_solution 'SHELXS-97 (Sheldrick, 1997)'
_diffrn_ambient_temperature 150(2)
_diffrn_measured_fraction_theta_full 1.000
_diffrn_measured_fraction_theta_max 1.000
_diffrn_measurement_device_type 'Bruker APEX-II CCD'
_diffrn_measurement_method '\f and \w scans'
_diffrn_radiation_type MoK\a
_diffrn_radiation_wavelength 0.71073
_diffrn_reflns_av_R_equivalents 0.0246
_diffrn_reflns_av_unetI/netI 0.0208
_diffrn_reflns_Laue_measured_fraction_full 1.000
_diffrn_reflns_Laue_measured_fraction_max 1.000
_diffrn_reflns_limit_h_max 15
_diffrn_reflns_limit_h_min -15
_diffrn_reflns_limit_k_max 17
_diffrn_reflns_limit_k_min -17
_diffrn_reflns_limit_l_max 21
_diffrn_reflns_limit_l_min -20
_diffrn_reflns_number 26951
_diffrn_reflns_point_group_measured_fraction_full 1.000
_diffrn_reflns_point_group_measured_fraction_max 1.000
_diffrn_reflns_theta_full 25.242
_diffrn_reflns_theta_max 29.995
_diffrn_reflns_theta_min 2.121
_exptl_absorpt_coefficient_mu 0.138
_exptl_absorpt_correction_T_max 0.977
_exptl_absorpt_correction_T_min 0.947
_exptl_absorpt_correction_type multi-scan
_exptl_absorpt_process_details 'SADABS 2014/5'
_exptl_crystal_colour colourless
_exptl_crystal_density_diffrn 1.160
_exptl_crystal_description block
_exptl_crystal_F_000 792
_exptl_crystal_size_max 0.400
_exptl_crystal_size_mid 0.300
_exptl_crystal_size_min 0.170
_refine_diff_density_max 0.855
_refine_diff_density_min -0.256
_refine_diff_density_rms 0.049
_refine_ls_extinction_method none
_refine_ls_goodness_of_fit_ref 1.030
_refine_ls_hydrogen_treatment mixed
_refine_ls_matrix_type full
_refine_ls_number_parameters 258
_refine_ls_number_reflns 6205
_refine_ls_number_restraints 0
_refine_ls_restrained_S_all 1.030
_refine_ls_R_factor_all 0.0571
_refine_ls_R_factor_gt 0.0459
_refine_ls_shift/su_max 0.001
_refine_ls_shift/su_mean 0.000
_refine_ls_structure_factor_coef Fsqd
_refine_ls_weighting_details 'w=1/[\s^2^(Fo^2^)+(0.0684P)^2^+0.6941P] where P=(Fo^2^+2Fc^2^)/3'
_refine_ls_weighting_scheme calc
_refine_ls_wR_factor_gt 0.1234
_refine_ls_wR_factor_ref 0.1331
_reflns_Friedel_coverage 0.000
_reflns_number_gt 5058
_reflns_number_total 6205
_reflns_threshold_expression 'I > 2\s(I)'
_cod_data_source_file d1sc02947a2.cif
_cod_data_source_block ax1958_TerPHCN_cmpd_4b
_cod_original_sg_symbol_H-M 'P 21/n'
_cod_database_code 1563807
_shelx_shelxl_version_number 2014/7
_shelx_space_group_comment
;
The symmetry employed for this shelxl refinement is uniquely defined
by the following loop, which should always be used as a source of
symmetry information in preference to the above space-group names.
They are only intended as comments.
;
_shelx_estimated_absorpt_t_min 0.947
_shelx_estimated_absorpt_t_max 0.977

loop_
_space_group_symop_operation_xyz
'x, y, z'
'-x+1/2, y+1/2, -z+1/2'
'-x, -y, -z'
'x-1/2, -y-1/2, z-1/2'

loop_
_atom_site_label
_atom_site_type_symbol
_atom_site_fract_x
_atom_site_fract_y
_atom_site_fract_z
_atom_site_U_iso_or_equiv
_atom_site_adp_type
_atom_site_occupancy
_atom_site_site_symmetry_order
_atom_site_calc_flag
_atom_site_refinement_flags_posn
_atom_site_refinement_flags_adp
_atom_site_refinement_flags_occupancy
_atom_site_disorder_assembly
_atom_site_disorder_group
P1 P 0.52118(3) 0.51995(3) 0.36090(2) 0.03368(11) Uani 1 1 d . . . . .
N1 N 0.50408(19) 0.75128(15) 0.38614(16) 0.0860(7) Uani 1 1 d . . . . .
C1 C 0.40930(10) 0.49836(9) 0.26533(7) 0.0221(2) Uani 1 1 d . . . . .
C2 C 0.44328(10) 0.49972(10) 0.17732(8) 0.0239(2) Uani 1 1 d . . . . .
C3 C 0.35909(11) 0.47662(11) 0.10625(8) 0.0298(3) Uani 1 1 d . . . . .
H3 H 0.3809 0.4785 0.0467 0.036 Uiso 1 1 calc R U . . .
C4 C 0.24374(11) 0.45092(12) 0.12168(8) 0.0336(3) Uani 1 1 d . . . . .
H4 H 0.1874 0.4346 0.0728 0.040 Uiso 1 1 calc R U . . .
C5 C 0.21041(11) 0.44901(11) 0.20841(8) 0.0295(3) Uani 1 1 d . . . . .
H5 H 0.1314 0.4310 0.2184 0.035 Uiso 1 1 calc R U . . .
C6 C 0.29183(10) 0.47320(9) 0.28098(7) 0.0228(2) Uani 1 1 d . . . . .
C7 C 0.56717(10) 0.52619(10) 0.15810(7) 0.0245(2) Uani 1 1 d . . . . .
C8 C 0.65219(11) 0.44480(11) 0.15707(8) 0.0288(3) Uani 1 1 d . . . . .
C9 C 0.76680(12) 0.47106(13) 0.13818(8) 0.0342(3) Uani 1 1 d . . . . .
H9 H 0.8241 0.4160 0.1365 0.041 Uiso 1 1 calc R U . . .
C10 C 0.79899(11) 0.57538(14) 0.12183(8) 0.0362(3) Uani 1 1 d . . . . .
C11 C 0.71395(13) 0.65450(13) 0.12285(9) 0.0374(3) Uani 1 1 d . . . . .
H11 H 0.7353 0.7261 0.1113 0.045 Uiso 1 1 calc R U . . .
C12 C 0.59736(12) 0.63223(11) 0.14044(8) 0.0318(3) Uani 1 1 d . . . . .
C13 C 0.62171(15) 0.33121(12) 0.17757(12) 0.0433(3) Uani 1 1 d . . . . .
H13A H 0.5827 0.3289 0.2331 0.065 Uiso 1 1 calc R U . . .
H13B H 0.6942 0.2884 0.1846 0.065 Uiso 1 1 calc R U . . .
H13C H 0.5683 0.3023 0.1284 0.065 Uiso 1 1 calc R U . . .
C14 C 0.92496(13) 0.60290(19) 0.10610(11) 0.0556(5) Uani 1 1 d . . . . .
H14A H 0.9249 0.6590 0.0606 0.083 Uiso 1 1 calc R U . . .
H14B H 0.9646 0.5393 0.0854 0.083 Uiso 1 1 calc R U . . .
H14C H 0.9671 0.6282 0.1620 0.083 Uiso 1 1 calc R U . . .
C15 C 0.50679(16) 0.71994(13) 0.13866(13) 0.0500(4) Uani 1 1 d . . . . .
H15A H 0.4597 0.7201 0.0806 0.075 Uiso 1 1 calc R U . . .
H15B H 0.5469 0.7888 0.1480 0.075 Uiso 1 1 calc R U . . .
H15C H 0.4548 0.7080 0.1863 0.075 Uiso 1 1 calc R U . . .
C16 C 0.25154(9) 0.47315(9) 0.37306(7) 0.0217(2) Uani 1 1 d . . . . .
C17 C 0.26233(10) 0.38066(10) 0.42597(8) 0.0237(2) Uani 1 1 d . . . . .
C18 C 0.22079(10) 0.38247(10) 0.51054(8) 0.0259(2) Uani 1 1 d . . . . .
H18 H 0.2282 0.3201 0.5466 0.031 Uiso 1 1 calc R U . . .
C19 C 0.16876(10) 0.47317(10) 0.54367(8) 0.0260(2) Uani 1 1 d . . . . .
C20 C 0.15881(11) 0.56337(10) 0.48985(8) 0.0274(2) Uani 1 1 d . . . . .
H20 H 0.1234 0.6257 0.5115 0.033 Uiso 1 1 calc R U . . .
C21 C 0.19913(10) 0.56537(10) 0.40494(8) 0.0247(2) Uani 1 1 d . . . . .
C22 C 0.31890(13) 0.28103(11) 0.39368(9) 0.0350(3) Uani 1 1 d . . . . .
H22A H 0.3178 0.2252 0.4393 0.052 Uiso 1 1 calc R U . . .
H22B H 0.4009 0.2963 0.3825 0.052 Uiso 1 1 calc R U . . .
H22C H 0.2749 0.2567 0.3382 0.052 Uiso 1 1 calc R U . . .
C23 C 0.12598(14) 0.47402(13) 0.63581(9) 0.0371(3) Uani 1 1 d . . . . .
H23A H 0.1684 0.5292 0.6722 0.056 Uiso 1 1 calc R U . . .
H23B H 0.1408 0.4042 0.6640 0.056 Uiso 1 1 calc R U . . .
H23C H 0.0409 0.4892 0.6310 0.056 Uiso 1 1 calc R U . . .
C24 C 0.18420(13) 0.66487(11) 0.34860(10) 0.0367(3) Uani 1 1 d . . . . .
H24A H 0.1272 0.6512 0.2967 0.055 Uiso 1 1 calc R U . . .
H24B H 0.2606 0.6851 0.3281 0.055 Uiso 1 1 calc R U . . .
H24C H 0.1551 0.7230 0.3843 0.055 Uiso 1 1 calc R U . . .
C25 C 0.50876(15) 0.66090(14) 0.37467(12) 0.0497(4) Uani 1 1 d . . . . .
H1A H 0.615(3) 0.521(3) 0.333(2) 0.038(9) Uiso 0.5 1 d . . P . .
H1B H 0.475(3) 0.495(3) 0.426(2) 0.034(8) Uiso 0.5 1 d . . P . .

loop_
_atom_site_aniso_label
_atom_site_aniso_U_11
_atom_site_aniso_U_22
_atom_site_aniso_U_33
_atom_site_aniso_U_23
_atom_site_aniso_U_13
_atom_site_aniso_U_12
P1 0.02952(18) 0.0395(2) 0.02997(18) -0.00210(13) -0.00797(13) 0.00055(13)
N1 0.0819(13) 0.0516(10) 0.1141(17) -0.0236(10) -0.0470(12) 0.0076(9)
C1 0.0205(5) 0.0276(5) 0.0182(5) -0.0005(4) 0.0021(4) -0.0013(4)
C2 0.0228(5) 0.0287(6) 0.0209(5) 0.0008(4) 0.0058(4) -0.0012(4)
C3 0.0302(6) 0.0407(7) 0.0190(5) -0.0008(5) 0.0052(4) -0.0023(5)
C4 0.0278(6) 0.0518(8) 0.0206(5) -0.0027(5) -0.0012(4) -0.0056(6)
C5 0.0222(5) 0.0426(7) 0.0239(5) -0.0012(5) 0.0026(4) -0.0047(5)
C6 0.0219(5) 0.0279(6) 0.0191(5) 0.0003(4) 0.0044(4) -0.0005(4)
C7 0.0230(5) 0.0329(6) 0.0183(5) 0.0000(4) 0.0053(4) -0.0027(4)
C8 0.0288(6) 0.0366(7) 0.0218(5) -0.0045(5) 0.0062(4) -0.0001(5)
C9 0.0256(6) 0.0541(9) 0.0234(6) -0.0041(5) 0.0047(4) 0.0027(5)
C10 0.0251(6) 0.0636(9) 0.0198(5) 0.0020(5) 0.0021(4) -0.0100(6)
C11 0.0357(7) 0.0470(8) 0.0298(6) 0.0079(6) 0.0048(5) -0.0139(6)
C12 0.0318(6) 0.0364(7) 0.0278(6) 0.0064(5) 0.0069(5) -0.0039(5)
C13 0.0454(8) 0.0323(7) 0.0544(9) -0.0038(6) 0.0164(7) 0.0047(6)
C14 0.0267(7) 0.1028(15) 0.0373(8) 0.0060(9) 0.0027(6) -0.0193(8)
C15 0.0493(9) 0.0358(8) 0.0673(11) 0.0187(7) 0.0181(8) 0.0048(7)
C16 0.0183(5) 0.0287(6) 0.0184(5) -0.0004(4) 0.0034(4) -0.0016(4)
C17 0.0220(5) 0.0264(5) 0.0231(5) -0.0009(4) 0.0036(4) -0.0007(4)
C18 0.0268(5) 0.0293(6) 0.0217(5) 0.0031(4) 0.0033(4) -0.0030(4)
C19 0.0234(5) 0.0356(6) 0.0193(5) -0.0024(4) 0.0041(4) -0.0033(4)
C20 0.0263(5) 0.0304(6) 0.0262(6) -0.0048(4) 0.0055(4) 0.0018(5)
C21 0.0224(5) 0.0268(6) 0.0251(5) 0.0015(4) 0.0035(4) 0.0006(4)
C22 0.0418(7) 0.0295(6) 0.0349(7) -0.0011(5) 0.0106(5) 0.0054(5)
C23 0.0403(7) 0.0516(8) 0.0208(6) -0.0019(5) 0.0099(5) -0.0012(6)
C24 0.0404(7) 0.0315(7) 0.0397(7) 0.0084(5) 0.0105(6) 0.0072(5)
C25 0.0425(8) 0.0442(9) 0.0579(10) -0.0124(7) -0.0193(7) -0.0004(7)

loop_
_atom_type_symbol
_atom_type_description
_atom_type_scat_dispersion_real
_atom_type_scat_dispersion_imag
_atom_type_scat_source
C C 0.0033 0.0016 'International Tables Vol C Tables 4.2.6.8 and 6.1.1.4'
H H 0.0000 0.0000 'International Tables Vol C Tables 4.2.6.8 and 6.1.1.4'
N N 0.0061 0.0033 'International Tables Vol C Tables 4.2.6.8 and 6.1.1.4'
P P 0.1023 0.0942 'International Tables Vol C Tables 4.2.6.8 and 6.1.1.4'

loop_
_geom_angle_atom_site_label_1
_geom_angle_atom_site_label_2
_geom_angle_atom_site_label_3
_geom_angle
_geom_angle_site_symmetry_1
_geom_angle_site_symmetry_3
_geom_angle_publ_flag
C25 P1 C1 100.31(6) . . ?
C25 P1 H1A 96.8(16) . . ?
C1 P1 H1A 107.9(17) . . ?
C25 P1 H1B 97.0(16) . . ?
C1 P1 H1B 106.0(16) . . ?
H1A P1 H1B 140(2) . . ?
C2 C1 C6 120.24(10) . . ?
C2 C1 P1 119.89(8) . . ?
C6 C1 P1 119.72(8) . . ?
C3 C2 C1 119.11(10) . . ?
C3 C2 C7 119.14(10) . . ?
C1 C2 C7 121.75(10) . . ?
C4 C3 C2 120.67(11) . . ?
C4 C3 H3 119.7 . . ?
C2 C3 H3 119.7 . . ?
C3 C4 C5 120.22(11) . . ?
C3 C4 H4 119.9 . . ?
C5 C4 H4 119.9 . . ?
C4 C5 C6 120.66(11) . . ?
C4 C5 H5 119.7 . . ?
C6 C5 H5 119.7 . . ?
C5 C6 C1 119.08(10) . . ?
C5 C6 C16 118.98(10) . . ?
C1 C6 C16 121.93(10) . . ?
C12 C7 C8 120.33(11) . . ?
C12 C7 C2 119.73(11) . . ?
C8 C7 C2 119.94(11) . . ?
C9 C8 C7 119.01(13) . . ?
C9 C8 C13 120.07(13) . . ?
C7 C8 C13 120.91(11) . . ?
C10 C9 C8 121.63(13) . . ?
C10 C9 H9 119.2 . . ?
C8 C9 H9 119.2 . . ?
C11 C10 C9 118.55(12) . . ?
C11 C10 C14 120.61(16) . . ?
C9 C10 C14 120.81(16) . . ?
C10 C11 C12 122.08(13) . . ?
C10 C11 H11 119.0 . . ?
C12 C11 H11 119.0 . . ?
C11 C12 C7 118.39(13) . . ?
C11 C12 C15 120.48(13) . . ?
C7 C12 C15 121.12(12) . . ?
C8 C13 H13A 109.5 . . ?
C8 C13 H13B 109.5 . . ?
H13A C13 H13B 109.5 . . ?
C8 C13 H13C 109.5 . . ?
H13A C13 H13C 109.5 . . ?
H13B C13 H13C 109.5 . . ?
C10 C14 H14A 109.5 . . ?
C10 C14 H14B 109.5 . . ?
H14A C14 H14B 109.5 . . ?
C10 C14 H14C 109.5 . . ?
H14A C14 H14C 109.5 . . ?
H14B C14 H14C 109.5 . . ?
C12 C15 H15A 109.5 . . ?
C12 C15 H15B 109.5 . . ?
H15A C15 H15B 109.5 . . ?
C12 C15 H15C 109.5 . . ?
H15A C15 H15C 109.5 . . ?
H15B C15 H15C 109.5 . . ?
C17 C16 C21 120.26(10) . . ?
C17 C16 C6 120.35(10) . . ?
C21 C16 C6 119.36(10) . . ?
C18 C17 C16 118.85(11) . . ?
C18 C17 C22 119.82(11) . . ?
C16 C17 C22 121.33(10) . . ?
C19 C18 C17 121.90(11) . . ?
C19 C18 H18 119.1 . . ?
C17 C18 H18 119.1 . . ?
C20 C19 C18 118.06(10) . . ?
C20 C19 C23 120.84(12) . . ?
C18 C19 C23 121.09(12) . . ?
C19 C20 C21 122.09(11) . . ?
C19 C20 H20 119.0 . . ?
C21 C20 H20 119.0 . . ?
C20 C21 C16 118.84(11) . . ?
C20 C21 C24 119.92(11) . . ?
C16 C21 C24 121.23(11) . . ?
C17 C22 H22A 109.5 . . ?
C17 C22 H22B 109.5 . . ?
H22A C22 H22B 109.5 . . ?
C17 C22 H22C 109.5 . . ?
H22A C22 H22C 109.5 . . ?
H22B C22 H22C 109.5 . . ?
C19 C23 H23A 109.5 . . ?
C19 C23 H23B 109.5 . . ?
H23A C23 H23B 109.5 . . ?
C19 C23 H23C 109.5 . . ?
H23A C23 H23C 109.5 . . ?
H23B C23 H23C 109.5 . . ?
C21 C24 H24A 109.5 . . ?
C21 C24 H24B 109.5 . . ?
H24A C24 H24B 109.5 . . ?
C21 C24 H24C 109.5 . . ?
H24A C24 H24C 109.5 . . ?
H24B C24 H24C 109.5 . . ?
N1 C25 P1 177.41(16) . . ?

loop_
_geom_bond_atom_site_label_1
_geom_bond_atom_site_label_2
_geom_bond_distance
_geom_bond_site_symmetry_2
_geom_bond_publ_flag
P1 C25 1.7853(18) . ?
P1 C1 1.8458(12) . ?
P1 H1A 1.18(3) . ?
P1 H1B 1.19(3) . ?
N1 C25 1.148(2) . ?
C1 C2 1.4109(15) . ?
C1 C6 1.4109(15) . ?
C2 C3 1.3951(17) . ?
C2 C7 1.4988(16) . ?
C3 C4 1.3886(18) . ?
C3 H3 0.9500 . ?
C4 C5 1.3899(17) . ?
C4 H4 0.9500 . ?
C5 C6 1.3952(16) . ?
C5 H5 0.9500 . ?
C6 C16 1.4962(15) . ?
C7 C12 1.4036(18) . ?
C7 C8 1.4052(18) . ?
C8 C9 1.3964(18) . ?
C8 C13 1.503(2) . ?
C9 C10 1.385(2) . ?
C9 H9 0.9500 . ?
C10 C11 1.385(2) . ?
C10 C14 1.5105(19) . ?
C11 C12 1.4014(18) . ?
C11 H11 0.9500 . ?
C12 C15 1.503(2) . ?
C13 H13A 0.9800 . ?
C13 H13B 0.9800 . ?
C13 H13C 0.9800 . ?
C14 H14A 0.9800 . ?
C14 H14B 0.9800 . ?
C14 H14C 0.9800 . ?
C15 H15A 0.9800 . ?
C15 H15B 0.9800 . ?
C15 H15C 0.9800 . ?
C16 C17 1.4040(16) . ?
C16 C21 1.4041(16) . ?
C17 C18 1.3954(15) . ?
C17 C22 1.5046(17) . ?
C18 C19 1.3938(17) . ?
C18 H18 0.9500 . ?
C19 C20 1.3880(18) . ?
C19 C23 1.5083(16) . ?
C20 C21 1.3944(16) . ?
C20 H20 0.9500 . ?
C21 C24 1.5074(18) . ?
C22 H22A 0.9800 . ?
C22 H22B 0.9800 . ?
C22 H22C 0.9800 . ?
C23 H23A 0.9800 . ?
C23 H23B 0.9800 . ?
C23 H23C 0.9800 . ?
C24 H24A 0.9800 . ?
C24 H24B 0.9800 . ?
C24 H24C 0.9800 . ?

loop_
_geom_torsion_atom_site_label_1
_geom_torsion_atom_site_label_2
_geom_torsion_atom_site_label_3
_geom_torsion_atom_site_label_4
_geom_torsion
_geom_torsion_site_symmetry_1
_geom_torsion_site_symmetry_2
_geom_torsion_site_symmetry_3
_geom_torsion_site_symmetry_4
_geom_torsion_publ_flag
C25 P1 C1 C2 92.61(12) . . . . ?
C25 P1 C1 C6 -91.81(12) . . . . ?
C6 C1 C2 C3 0.44(18) . . . . ?
P1 C1 C2 C3 176.00(10) . . . . ?
C6 C1 C2 C7 179.93(11) . . . . ?
P1 C1 C2 C7 -4.51(16) . . . . ?
C1 C2 C3 C4 -1.0(2) . . . . ?
C7 C2 C3 C4 179.48(13) . . . . ?
C2 C3 C4 C5 0.7(2) . . . . ?
C3 C4 C5 C6 0.3(2) . . . . ?
C4 C5 C6 C1 -0.8(2) . . . . ?
C4 C5 C6 C16 178.34(12) . . . . ?
C2 C1 C6 C5 0.48(18) . . . . ?
P1 C1 C6 C5 -175.09(10) . . . . ?
C2 C1 C6 C16 -178.67(11) . . . . ?
P1 C1 C6 C16 5.76(16) . . . . ?
C3 C2 C7 C12 87.91(15) . . . . ?
C1 C2 C7 C12 -91.57(15) . . . . ?
C3 C2 C7 C8 -91.54(15) . . . . ?
C1 C2 C7 C8 88.98(15) . . . . ?
C12 C7 C8 C9 -0.06(18) . . . . ?
C2 C7 C8 C9 179.39(11) . . . . ?
C12 C7 C8 C13 178.83(13) . . . . ?
C2 C7 C8 C13 -1.72(18) . . . . ?
C7 C8 C9 C10 1.00(18) . . . . ?
C13 C8 C9 C10 -177.89(13) . . . . ?
C8 C9 C10 C11 -1.19(19) . . . . ?
C8 C9 C10 C14 176.90(13) . . . . ?
C9 C10 C11 C12 0.4(2) . . . . ?
C14 C10 C11 C12 -177.65(13) . . . . ?
C10 C11 C12 C7 0.5(2) . . . . ?
C10 C11 C12 C15 -178.44(14) . . . . ?
C8 C7 C12 C11 -0.65(18) . . . . ?
C2 C7 C12 C11 179.90(11) . . . . ?
C8 C7 C12 C15 178.24(13) . . . . ?
C2 C7 C12 C15 -1.21(19) . . . . ?
C5 C6 C16 C17 92.62(14) . . . . ?
C1 C6 C16 C17 -88.23(14) . . . . ?
C5 C6 C16 C21 -85.24(15) . . . . ?
C1 C6 C16 C21 93.91(14) . . . . ?
C21 C16 C17 C18 -0.36(17) . . . . ?
C6 C16 C17 C18 -178.20(10) . . . . ?
C21 C16 C17 C22 -179.56(11) . . . . ?
C6 C16 C17 C22 2.60(17) . . . . ?
C16 C17 C18 C19 0.19(17) . . . . ?
C22 C17 C18 C19 179.40(12) . . . . ?
C17 C18 C19 C20 0.04(18) . . . . ?
C17 C18 C19 C23 -179.12(12) . . . . ?
C18 C19 C20 C21 -0.11(18) . . . . ?
C23 C19 C20 C21 179.06(12) . . . . ?
C19 C20 C21 C16 -0.06(18) . . . . ?
C19 C20 C21 C24 178.93(12) . . . . ?
C17 C16 C21 C20 0.30(17) . . . . ?
C6 C16 C21 C20 178.16(11) . . . . ?
C17 C16 C21 C24 -178.68(12) . . . . ?
C6 C16 C21 C24 -0.82(17) . . . . ?
